data_2220979
loop_
_publ_author_name
'Son, Jung-Ho'
'Hoefelmeyer, James D.'

_publ_section_title
;
 Oxybis(dimesitylborane) dichloromethane hemisolvate
;
_journal_coeditor_code BI2327
_journal_issue 3
_journal_name_full 'Acta Crystallographica Section E'
_journal_page_first o470
_journal_paper_doi 10.1107/S160053680804275X
_journal_volume 65
_journal_year 2009
_chemical_formula_iupac 'C36 H44 B2 O, 0.5C H2 Cl2'
_chemical_formula_moiety 'C36 H44 B2 O, 0.5(C H2 Cl2)'
_chemical_formula_sum 'C36.5 H45 B2 Cl O'
_chemical_formula_weight 556.80
_chemical_name_systematic
;
Oxybis(dimesitylborane) dichloromethane hemisolvate
;
_space_group_IT_number 15
_symmetry_cell_setting monoclinic
_symmetry_space_group_name_Hall '-C 2yc'
_symmetry_space_group_name_H-M 'C 1 2/c 1'
_atom_sites_solution_hydrogens geom
_atom_sites_solution_primary direct
_atom_sites_solution_secondary difmap
_audit_creation_method SHELXL-97
_cell_angle_alpha 90.00
_cell_angle_beta 102.4590(10)
_cell_angle_gamma 90.00
_cell_formula_units_Z 8
_cell_length_a 36.563(2)
_cell_length_b 8.3129(5)
_cell_length_c 21.6346(13)
_cell_measurement_reflns_used 9936
_cell_measurement_temperature 100(2)
_cell_measurement_theta_max 25.34
_cell_measurement_theta_min 2.28
_cell_volume 6420.9(6)
_computing_cell_refinement 'SAINT (Bruker, 2003)'
_computing_data_collection 'SMART (Bruker, 2003)'
_computing_data_reduction 'SAINT (Bruker, 2003)'
_computing_molecular_graphics 'ORTEP-3 (Farrugia, 1997) and PLATON (Spek, 2003)'
_computing_publication_material 'SHELXTL (Sheldrick, 2008)'
_computing_structure_refinement 'SHELXTL (Sheldrick, 2008)'
_computing_structure_solution 'SHELXTL (Sheldrick, 2008)'
_diffrn_ambient_temperature 100(2)
_diffrn_measured_fraction_theta_full 0.998
_diffrn_measured_fraction_theta_max 0.998
_diffrn_measurement_device_type 'Bruker SMART APEXII'
_diffrn_measurement_method \w
_diffrn_radiation_monochromator graphite
_diffrn_radiation_source 'fine-focus sealed tube'
_diffrn_radiation_type MoK\a
_diffrn_radiation_wavelength 0.71073
_diffrn_reflns_av_R_equivalents 0.0383
_diffrn_reflns_av_sigmaI/netI 0.0281
_diffrn_reflns_limit_h_max 44
_diffrn_reflns_limit_h_min -44
_diffrn_reflns_limit_k_max 10
_diffrn_reflns_limit_k_min -10
_diffrn_reflns_limit_l_max 26
_diffrn_reflns_limit_l_min -26
_diffrn_reflns_number 30958
_diffrn_reflns_theta_full 25.36
_diffrn_reflns_theta_max 25.36
_diffrn_reflns_theta_min 1.93
_diffrn_standards_number 0
_exptl_absorpt_coefficient_mu 0.146
_exptl_absorpt_correction_T_max 0.9603
_exptl_absorpt_correction_T_min 0.8922
_exptl_absorpt_correction_type multi-scan
_exptl_absorpt_process_details '(SADABS; Bruker, 2003)'
_exptl_crystal_colour colourless
_exptl_crystal_density_diffrn 1.152
_exptl_crystal_density_method 'not measured'
_exptl_crystal_description block
_exptl_crystal_F_000 2392
_exptl_crystal_size_max 0.80
_exptl_crystal_size_mid 0.35
_exptl_crystal_size_min 0.28
_refine_diff_density_max 0.258
_refine_diff_density_min -0.231
_refine_ls_extinction_method none
_refine_ls_goodness_of_fit_ref 1.008
_refine_ls_hydrogen_treatment constr
_refine_ls_matrix_type full
_refine_ls_number_parameters 378
_refine_ls_number_reflns 5864
_refine_ls_number_restraints 0
_refine_ls_restrained_S_all 1.008
_refine_ls_R_factor_all 0.0582
_refine_ls_R_factor_gt 0.0391
_refine_ls_shift/su_max 0.001
_refine_ls_shift/su_mean 0.000
_refine_ls_structure_factor_coef Fsqd
_refine_ls_weighting_details 'calc w=1/[\s^2^(Fo^2^)+(0.0493P)^2^+6.3252P] where P=(Fo^2^+2Fc^2^)/3'
_refine_ls_weighting_scheme calc
_refine_ls_wR_factor_gt 0.0954
_refine_ls_wR_factor_ref 0.1079
_reflns_number_gt 4475
_reflns_number_total 5864
_reflns_threshold_expression I>2\s(I)
_cod_data_source_file bi2327.cif
_cod_data_source_block I
_cod_original_sg_symbol_H-M 'C 2/c'
_cod_original_formula_sum 'C36.50 H45 B2 Cl O'
_cod_database_code 2220979
_cod_database_fobs_code 2220979

loop_
_symmetry_equiv_pos_as_xyz
'x, y, z'
'-x, y, -z+1/2'
'x+1/2, y+1/2, z'
'-x+1/2, y+1/2, -z+1/2'
'-x, -y, -z'
'x, -y, z-1/2'
'-x+1/2, -y+1/2, -z'
'x+1/2, -y+1/2, z-1/2'

loop_
_atom_site_type_symbol
_atom_site_label
_atom_site_fract_x
_atom_site_fract_y
_atom_site_fract_z
_atom_site_U_iso_or_equiv
_atom_site_adp_type
_atom_site_calc_flag
_atom_site_refinement_flags
_atom_site_occupancy
_atom_site_disorder_assembly
_atom_site_disorder_group
C C1 0.07771(4) 0.97659(19) 0.14988(7) 0.0191(3) Uani d . 1 . .
C C2 0.07152(5) 1.1445(2) 0.14832(7) 0.0220(4) Uani d . 1 . .
C C3 0.03701(5) 1.2062(2) 0.11773(8) 0.0253(4) Uani d . 1 . .
H H3 0.0334 1.3195 0.1167 0.030 Uiso calc R 1 . .
C C4 0.00763(5) 1.1077(2) 0.08862(8) 0.0257(4) Uani d . 1 . .
C C5 0.01413(5) 0.9432(2) 0.08895(8) 0.0246(4) Uani d . 1 . .
H H5 -0.0053 0.8740 0.0681 0.030 Uiso calc R 1 . .
C C6 0.04829(4) 0.8761(2) 0.11892(7) 0.0213(4) Uani d . 1 . .
C C7 0.10174(5) 1.2608(2) 0.17920(9) 0.0311(4) Uani d . 1 . .
H H7A 0.1261 1.2224 0.1733 0.047 Uiso calc R 1 . .
H H7B 0.1021 1.2681 0.2245 0.047 Uiso calc R 1 . .
H H7C 0.0966 1.3671 0.1597 0.047 Uiso calc R 1 . .
C C8 -0.03016(5) 1.1762(3) 0.05847(9) 0.0371(5) Uani d . 1 . .
H H8A -0.0270 1.2633 0.0296 0.056 Uiso calc R 1 . .
H H8B -0.0422 1.2182 0.0915 0.056 Uiso calc R 1 . .
H H8C -0.0458 1.0914 0.0348 0.056 Uiso calc R 1 . .
C C9 0.05242(5) 0.6951(2) 0.11911(9) 0.0280(4) Uani d . 1 . .
H H9A 0.0288 0.6463 0.0972 0.042 Uiso calc R 1 . .
H H9B 0.0588 0.6562 0.1629 0.042 Uiso calc R 1 . .
H H9C 0.0723 0.6654 0.0973 0.042 Uiso calc R 1 . .
C C10 0.14112(4) 0.77985(19) 0.16037(7) 0.0197(3) Uani d . 1 . .
C C11 0.15094(4) 0.8088(2) 0.10156(8) 0.0219(4) Uani d . 1 . .
C C12 0.17413(5) 0.7014(2) 0.07883(8) 0.0248(4) Uani d . 1 . .
H H12 0.1806 0.7232 0.0395 0.030 Uiso calc R 1 . .
C C13 0.18803(4) 0.5636(2) 0.11187(8) 0.0252(4) Uani d . 1 . .
C C14 0.17800(5) 0.5345(2) 0.16928(8) 0.0245(4) Uani d . 1 . .
H H14 0.1870 0.4398 0.1922 0.029 Uiso calc R 1 . .
C C15 0.15526(4) 0.6395(2) 0.19417(8) 0.0212(4) Uani d . 1 . .
C C16 0.13790(5) 0.9584(2) 0.06319(8) 0.0288(4) Uani d . 1 . .
H H16A 0.1427 1.0531 0.0907 0.043 Uiso calc R 1 . .
H H16B 0.1110 0.9501 0.0449 0.043 Uiso calc R 1 . .
H H16C 0.1516 0.9688 0.0291 0.043 Uiso calc R 1 . .
C C17 0.21420(5) 0.4514(2) 0.08774(9) 0.0348(5) Uani d . 1 . .
H H17A 0.2135 0.4750 0.0431 0.052 Uiso calc R 1 . .
H H17B 0.2064 0.3399 0.0919 0.052 Uiso calc R 1 . .
H H17C 0.2398 0.4665 0.1125 0.052 Uiso calc R 1 . .
C C18 0.14629(5) 0.5979(2) 0.25731(8) 0.0272(4) Uani d . 1 . .
H H18A 0.1512 0.4834 0.2662 0.041 Uiso calc R 1 . .
H H18B 0.1198 0.6210 0.2560 0.041 Uiso calc R 1 . .
H H18C 0.1620 0.6623 0.2907 0.041 Uiso calc R 1 . .
C C19 0.16666(4) 1.13716(19) 0.32859(7) 0.0197(3) Uani d . 1 . .
C C20 0.20008(4) 1.1459(2) 0.30583(7) 0.0208(4) Uani d . 1 . .
C C21 0.22615(4) 1.2665(2) 0.32754(8) 0.0228(4) Uani d . 1 . .
H H21 0.2486 1.2702 0.3121 0.027 Uiso calc R 1 . .
C C22 0.22038(5) 1.3813(2) 0.37104(8) 0.0240(4) Uani d . 1 . .
C C23 0.18715(5) 1.3748(2) 0.39217(8) 0.0227(4) Uani d . 1 . .
H H23 0.1825 1.4536 0.4213 0.027 Uiso calc R 1 . .
C C24 0.16034(4) 1.25578(19) 0.37186(7) 0.0205(4) Uani d . 1 . .
C C25 0.20941(5) 1.0248(2) 0.25940(8) 0.0274(4) Uani d . 1 . .
H H25A 0.1947 1.0484 0.2169 0.041 Uiso calc R 1 . .
H H25B 0.2035 0.9163 0.2719 0.041 Uiso calc R 1 . .
H H25C 0.2362 1.0314 0.2593 0.041 Uiso calc R 1 . .
C C26 0.24893(5) 1.5117(2) 0.39311(10) 0.0342(4) Uani d . 1 . .
H H26A 0.2432 1.6053 0.3651 0.051 Uiso calc R 1 . .
H H26B 0.2740 1.4715 0.3921 0.051 Uiso calc R 1 . .
H H26C 0.2482 1.5432 0.4365 0.051 Uiso calc R 1 . .
C C27 0.12447(5) 1.2611(2) 0.39576(8) 0.0270(4) Uani d . 1 . .
H H27A 0.1257 1.1820 0.4298 0.040 Uiso calc R 1 . .
H H27B 0.1032 1.2358 0.3610 0.040 Uiso calc R 1 . .
H H27C 0.1212 1.3689 0.4120 0.040 Uiso calc R 1 . .
C C28 0.12317(4) 0.88673(19) 0.36025(7) 0.0199(3) Uani d . 1 . .
C C29 0.14799(5) 0.82528(19) 0.41446(7) 0.0212(4) Uani d . 1 . .
C C30 0.13448(5) 0.7269(2) 0.45668(8) 0.0236(4) Uani d . 1 . .
H H30 0.1516 0.6857 0.4926 0.028 Uiso calc R 1 . .
C C31 0.09701(5) 0.6873(2) 0.44793(8) 0.0258(4) Uani d . 1 . .
C C32 0.07272(5) 0.7474(2) 0.39490(8) 0.0261(4) Uani d . 1 . .
H H32 0.0469 0.7201 0.3879 0.031 Uiso calc R 1 . .
C C33 0.08488(5) 0.8468(2) 0.35142(8) 0.0238(4) Uani d . 1 . .
C C34 0.18948(5) 0.8623(2) 0.42848(8) 0.0266(4) Uani d . 1 . .
H H34A 0.1994 0.8411 0.3907 0.040 Uiso calc R 1 . .
H H34B 0.2024 0.7940 0.4633 0.040 Uiso calc R 1 . .
H H34C 0.1934 0.9757 0.4405 0.040 Uiso calc R 1 . .
C C35 0.08310(6) 0.5840(2) 0.49550(9) 0.0352(5) Uani d . 1 . .
H H35A 0.0605 0.5263 0.4743 0.053 Uiso calc R 1 . .
H H35B 0.0773 0.6523 0.5290 0.053 Uiso calc R 1 . .
H H35C 0.1025 0.5062 0.5141 0.053 Uiso calc R 1 . .
C C36 0.05574(5) 0.9111(2) 0.29634(8) 0.0328(4) Uani d . 1 . .
H H36A 0.0317 0.9212 0.3090 0.049 Uiso calc R 1 . .
H H36B 0.0531 0.8367 0.2605 0.049 Uiso calc R 1 . .
H H36C 0.0636 1.0168 0.2839 0.049 Uiso calc R 1 . .
C C37 0.0000 0.3145(3) 0.2500 0.0362(6) Uani d S 1 . .
H H37A 0.0087 0.2445 0.2191 0.043 Uiso calc PR 0.50 . .
H H37B -0.0087 0.2446 0.2809 0.043 Uiso calc PR 0.50 . .
B B1 0.11595(5) 0.9032(2) 0.18790(8) 0.0190(4) Uani d . 1 . .
B B2 0.13844(5) 0.9922(2) 0.31031(9) 0.0200(4) Uani d . 1 . .
O O1 0.12764(3) 0.95073(13) 0.24867(5) 0.0210(3) Uani d . 1 . .
Cl Cl1 0.037228(16) 0.43420(8) 0.28957(3) 0.05884(19) Uani d . 1 . .

loop_
_atom_site_aniso_label
_atom_site_aniso_U_11
_atom_site_aniso_U_22
_atom_site_aniso_U_33
_atom_site_aniso_U_12
_atom_site_aniso_U_13
_atom_site_aniso_U_23
C1 0.0227(8) 0.0190(8) 0.0168(8) 0.0005(7) 0.0068(6) 0.0006(6)
C2 0.0266(9) 0.0217(9) 0.0188(8) 0.0010(7) 0.0074(7) 0.0008(7)
C3 0.0330(10) 0.0213(9) 0.0234(9) 0.0060(7) 0.0101(7) 0.0024(7)
C4 0.0247(9) 0.0332(10) 0.0196(8) 0.0080(8) 0.0062(7) 0.0030(7)
C5 0.0205(8) 0.0311(10) 0.0222(9) -0.0019(7) 0.0046(7) -0.0015(7)
C6 0.0236(8) 0.0233(9) 0.0180(8) -0.0005(7) 0.0065(7) 0.0002(7)
C7 0.0363(10) 0.0191(9) 0.0361(10) -0.0011(8) 0.0037(8) -0.0002(8)
C8 0.0301(10) 0.0460(12) 0.0340(10) 0.0148(9) 0.0041(8) 0.0011(9)
C9 0.0274(9) 0.0222(9) 0.0321(10) -0.0024(7) 0.0009(7) -0.0028(8)
C10 0.0187(8) 0.0184(8) 0.0207(8) -0.0022(6) 0.0013(6) -0.0024(7)
C11 0.0202(8) 0.0240(9) 0.0205(8) -0.0010(7) 0.0020(7) -0.0009(7)
C12 0.0222(9) 0.0293(10) 0.0232(9) -0.0010(7) 0.0060(7) -0.0039(7)
C13 0.0194(8) 0.0235(9) 0.0307(9) 0.0004(7) 0.0013(7) -0.0082(7)
C14 0.0232(9) 0.0184(9) 0.0290(9) 0.0014(7) -0.0009(7) -0.0003(7)
C15 0.0201(8) 0.0191(8) 0.0226(8) -0.0022(7) 0.0006(6) -0.0008(7)
C16 0.0336(10) 0.0300(10) 0.0248(9) 0.0050(8) 0.0108(7) 0.0045(8)
C17 0.0266(9) 0.0358(11) 0.0408(11) 0.0071(8) 0.0045(8) -0.0103(9)
C18 0.0348(10) 0.0209(9) 0.0248(9) 0.0025(7) 0.0041(7) 0.0034(7)
C19 0.0221(8) 0.0193(8) 0.0166(8) 0.0025(7) 0.0018(6) 0.0028(6)
C20 0.0228(8) 0.0204(8) 0.0190(8) 0.0021(7) 0.0037(7) 0.0023(7)
C21 0.0194(8) 0.0245(9) 0.0249(9) 0.0002(7) 0.0055(7) 0.0028(7)
C22 0.0248(9) 0.0192(9) 0.0263(9) 0.0006(7) 0.0021(7) 0.0019(7)
C23 0.0284(9) 0.0182(8) 0.0209(8) 0.0034(7) 0.0038(7) -0.0002(7)
C24 0.0227(8) 0.0193(8) 0.0186(8) 0.0027(7) 0.0027(6) 0.0032(7)
C25 0.0239(9) 0.0320(10) 0.0283(9) -0.0028(8) 0.0100(7) -0.0069(8)
C26 0.0311(10) 0.0260(10) 0.0460(12) -0.0059(8) 0.0095(8) -0.0080(9)
C27 0.0291(9) 0.0249(9) 0.0281(9) 0.0007(7) 0.0088(7) -0.0053(7)
C28 0.0231(8) 0.0180(8) 0.0198(8) -0.0012(7) 0.0069(7) -0.0038(7)
C29 0.0245(9) 0.0189(8) 0.0215(8) 0.0007(7) 0.0080(7) -0.0037(7)
C30 0.0315(9) 0.0192(9) 0.0209(9) 0.0019(7) 0.0072(7) -0.0014(7)
C31 0.0353(10) 0.0185(9) 0.0273(9) -0.0007(7) 0.0151(8) -0.0043(7)
C32 0.0238(9) 0.0261(9) 0.0317(10) -0.0058(7) 0.0135(7) -0.0077(8)
C33 0.0230(9) 0.0254(9) 0.0242(9) -0.0016(7) 0.0078(7) -0.0058(7)
C34 0.0251(9) 0.0279(10) 0.0260(9) 0.0012(7) 0.0037(7) 0.0046(7)
C35 0.0462(11) 0.0291(10) 0.0364(11) -0.0050(9) 0.0222(9) 0.0006(8)
C36 0.0211(9) 0.0478(12) 0.0299(10) -0.0019(8) 0.0062(7) 0.0009(9)
C37 0.0462(16) 0.0317(15) 0.0323(15) 0.000 0.0118(12) 0.000
B1 0.0222(9) 0.0163(9) 0.0192(9) -0.0046(7) 0.0063(7) 0.0022(7)
B2 0.0183(9) 0.0219(10) 0.0193(9) 0.0042(7) 0.0030(7) -0.0013(7)
O1 0.0221(6) 0.0214(6) 0.0194(6) 0.0000(5) 0.0044(5) -0.0001(5)
Cl1 0.0454(3) 0.0613(4) 0.0605(4) -0.0078(3) -0.0092(3) 0.0073(3)

loop_
_atom_type_symbol
_atom_type_description
_atom_type_scat_dispersion_real
_atom_type_scat_dispersion_imag
_atom_type_scat_source
C C 0.0033 0.0016 'International Tables Vol C Tables 4.2.6.8 and 6.1.1.4'
H H 0.0000 0.0000 'International Tables Vol C Tables 4.2.6.8 and 6.1.1.4'
B B 0.0013 0.0007 'International Tables Vol C Tables 4.2.6.8 and 6.1.1.4'
O O 0.0106 0.0060 'International Tables Vol C Tables 4.2.6.8 and 6.1.1.4'
Cl Cl 0.1484 0.1585 'International Tables Vol C Tables 4.2.6.8 and 6.1.1.4'

loop_
_geom_angle_atom_site_label_1
_geom_angle_atom_site_label_2
_geom_angle_atom_site_label_3
_geom_angle_site_symmetry_1
_geom_angle_site_symmetry_3
_geom_angle
_geom_angle_publ_flag
C6 C1 C2 . . 118.13(15) ?
C6 C1 B1 . . 121.02(14) ?
C2 C1 B1 . . 120.80(14) ?
C3 C2 C1 . . 120.01(16) ?
C3 C2 C7 . . 118.45(15) ?
C1 C2 C7 . . 121.53(15) ?
C4 C3 C2 . . 122.14(16) ?
C4 C3 H3 . . 118.9 ?
C2 C3 H3 . . 118.9 ?
C5 C4 C3 . . 117.63(15) ?
C5 C4 C8 . . 120.96(17) ?
C3 C4 C8 . . 121.41(17) ?
C4 C5 C6 . . 122.14(16) ?
C4 C5 H5 . . 118.9 ?
C6 C5 H5 . . 118.9 ?
C5 C6 C1 . . 119.91(15) ?
C5 C6 C9 . . 118.57(15) ?
C1 C6 C9 . . 121.48(15) ?
C2 C7 H7A . . 109.5 ?
C2 C7 H7B . . 109.5 ?
H7A C7 H7B . . 109.5 ?
C2 C7 H7C . . 109.5 ?
H7A C7 H7C . . 109.5 ?
H7B C7 H7C . . 109.5 ?
C4 C8 H8A . . 109.5 ?
C4 C8 H8B . . 109.5 ?
H8A C8 H8B . . 109.5 ?
C4 C8 H8C . . 109.5 ?
H8A C8 H8C . . 109.5 ?
H8B C8 H8C . . 109.5 ?
C6 C9 H9A . . 109.5 ?
C6 C9 H9B . . 109.5 ?
H9A C9 H9B . . 109.5 ?
C6 C9 H9C . . 109.5 ?
H9A C9 H9C . . 109.5 ?
H9B C9 H9C . . 109.5 ?
C15 C10 C11 . . 118.03(15) ?
C15 C10 B1 . . 121.24(14) ?
C11 C10 B1 . . 120.71(14) ?
C12 C11 C10 . . 120.04(15) ?
C12 C11 C16 . . 118.46(15) ?
C10 C11 C16 . . 121.46(15) ?
C13 C12 C11 . . 122.05(16) ?
C13 C12 H12 . . 119.0 ?
C11 C12 H12 . . 119.0 ?
C12 C13 C14 . . 117.83(16) ?
C12 C13 C17 . . 121.43(16) ?
C14 C13 C17 . . 120.72(16) ?
C13 C14 C15 . . 122.07(16) ?
C13 C14 H14 . . 119.0 ?
C15 C14 H14 . . 119.0 ?
C14 C15 C10 . . 119.97(15) ?
C14 C15 C18 . . 118.05(15) ?
C10 C15 C18 . . 121.97(15) ?
C11 C16 H16A . . 109.5 ?
C11 C16 H16B . . 109.5 ?
H16A C16 H16B . . 109.5 ?
C11 C16 H16C . . 109.5 ?
H16A C16 H16C . . 109.5 ?
H16B C16 H16C . . 109.5 ?
C13 C17 H17A . . 109.5 ?
C13 C17 H17B . . 109.5 ?
H17A C17 H17B . . 109.5 ?
C13 C17 H17C . . 109.5 ?
H17A C17 H17C . . 109.5 ?
H17B C17 H17C . . 109.5 ?
C15 C18 H18A . . 109.5 ?
C15 C18 H18B . . 109.5 ?
H18A C18 H18B . . 109.5 ?
C15 C18 H18C . . 109.5 ?
H18A C18 H18C . . 109.5 ?
H18B C18 H18C . . 109.5 ?
C24 C19 C20 . . 118.17(15) ?
C24 C19 B2 . . 120.44(14) ?
C20 C19 B2 . . 121.24(14) ?
C21 C20 C19 . . 119.94(15) ?
C21 C20 C25 . . 117.82(14) ?
C19 C20 C25 . . 122.22(15) ?
C22 C21 C20 . . 122.04(15) ?
C22 C21 H21 . . 119.0 ?
C20 C21 H21 . . 119.0 ?
C21 C22 C23 . . 117.89(15) ?
C21 C22 C26 . . 120.84(15) ?
C23 C22 C26 . . 121.25(16) ?
C22 C23 C24 . . 121.97(15) ?
C22 C23 H23 . . 119.0 ?
C24 C23 H23 . . 119.0 ?
C23 C24 C19 . . 119.96(15) ?
C23 C24 C27 . . 118.31(15) ?
C19 C24 C27 . . 121.71(15) ?
C20 C25 H25A . . 109.5 ?
C20 C25 H25B . . 109.5 ?
H25A C25 H25B . . 109.5 ?
C20 C25 H25C . . 109.5 ?
H25A C25 H25C . . 109.5 ?
H25B C25 H25C . . 109.5 ?
C22 C26 H26A . . 109.5 ?
C22 C26 H26B . . 109.5 ?
H26A C26 H26B . . 109.5 ?
C22 C26 H26C . . 109.5 ?
H26A C26 H26C . . 109.5 ?
H26B C26 H26C . . 109.5 ?
C24 C27 H27A . . 109.5 ?
C24 C27 H27B . . 109.5 ?
H27A C27 H27B . . 109.5 ?
C24 C27 H27C . . 109.5 ?
H27A C27 H27C . . 109.5 ?
H27B C27 H27C . . 109.5 ?
C33 C28 C29 . . 117.89(15) ?
C33 C28 B2 . . 121.55(14) ?
C29 C28 B2 . . 120.53(14) ?
C30 C29 C28 . . 120.04(15) ?
C30 C29 C34 . . 118.02(15) ?
C28 C29 C34 . . 121.94(15) ?
C31 C30 C29 . . 122.08(16) ?
C31 C30 H30 . . 119.0 ?
C29 C30 H30 . . 119.0 ?
C30 C31 C32 . . 117.89(16) ?
C30 C31 C35 . . 120.77(16) ?
C32 C31 C35 . . 121.33(16) ?
C31 C32 C33 . . 122.14(16) ?
C31 C32 H32 . . 118.9 ?
C33 C32 H32 . . 118.9 ?
C32 C33 C28 . . 119.95(15) ?
C32 C33 C36 . . 117.84(15) ?
C28 C33 C36 . . 122.20(15) ?
C29 C34 H34A . . 109.5 ?
C29 C34 H34B . . 109.5 ?
H34A C34 H34B . . 109.5 ?
C29 C34 H34C . . 109.5 ?
H34A C34 H34C . . 109.5 ?
H34B C34 H34C . . 109.5 ?
C31 C35 H35A . . 109.5 ?
C31 C35 H35B . . 109.5 ?
H35A C35 H35B . . 109.5 ?
C31 C35 H35C . . 109.5 ?
H35A C35 H35C . . 109.5 ?
H35B C35 H35C . . 109.5 ?
C33 C36 H36A . . 109.5 ?
C33 C36 H36B . . 109.5 ?
H36A C36 H36B . . 109.5 ?
C33 C36 H36C . . 109.5 ?
H36A C36 H36C . . 109.5 ?
H36B C36 H36C . . 109.5 ?
Cl1 C37 Cl1 2 . 110.83(16) ?
Cl1 C37 H37A 2 . 109.5 ?
Cl1 C37 H37A . . 109.5 ?
Cl1 C37 H37B 2 . 109.5 ?
Cl1 C37 H37B . . 109.5 ?
H37A C37 H37B . . 108.1 ?
O1 B1 C10 . . 118.02(14) ?
O1 B1 C1 . . 116.82(14) ?
C10 B1 C1 . . 125.16(14) ?
O1 B2 C19 . . 118.53(15) ?
O1 B2 C28 . . 117.44(15) ?
C19 B2 C28 . . 123.98(14) ?
B1 O1 B2 . . 177.23(15) ?

loop_
_geom_bond_atom_site_label_1
_geom_bond_atom_site_label_2
_geom_bond_site_symmetry_2
_geom_bond_distance
_geom_bond_publ_flag
C1 C6 . 1.412(2) ?
C1 C2 . 1.413(2) ?
C1 B1 . 1.584(2) ?
C2 C3 . 1.390(2) ?
C2 C7 . 1.511(2) ?
C3 C4 . 1.389(2) ?
C3 H3 . 0.950 ?
C4 C5 . 1.388(2) ?
C4 C8 . 1.506(2) ?
C5 C6 . 1.393(2) ?
C5 H5 . 0.950 ?
C6 C9 . 1.512(2) ?
C7 H7A . 0.980 ?
C7 H7B . 0.980 ?
C7 H7C . 0.980 ?
C8 H8A . 0.980 ?
C8 H8B . 0.980 ?
C8 H8C . 0.980 ?
C9 H9A . 0.980 ?
C9 H9B . 0.980 ?
C9 H9C . 0.980 ?
C10 C15 . 1.414(2) ?
C10 C11 . 1.415(2) ?
C10 B1 . 1.578(2) ?
C11 C12 . 1.392(2) ?
C11 C16 . 1.514(2) ?
C12 C13 . 1.387(2) ?
C12 H12 . 0.950 ?
C13 C14 . 1.390(2) ?
C13 C17 . 1.508(2) ?
C14 C15 . 1.392(2) ?
C14 H14 . 0.950 ?
C15 C18 . 1.512(2) ?
C16 H16A . 0.980 ?
C16 H16B . 0.980 ?
C16 H16C . 0.980 ?
C17 H17A . 0.980 ?
C17 H17B . 0.980 ?
C17 H17C . 0.980 ?
C18 H18A . 0.980 ?
C18 H18B . 0.980 ?
C18 H18C . 0.980 ?
C19 C24 . 1.413(2) ?
C19 C20 . 1.414(2) ?
C19 B2 . 1.580(2) ?
C20 C21 . 1.393(2) ?
C20 C25 . 1.512(2) ?
C21 C22 . 1.388(2) ?
C21 H21 . 0.950 ?
C22 C23 . 1.389(2) ?
C22 C26 . 1.509(2) ?
C23 C24 . 1.395(2) ?
C23 H23 . 0.950 ?
C24 C27 . 1.511(2) ?
C25 H25A . 0.980 ?
C25 H25B . 0.980 ?
C25 H25C . 0.980 ?
C26 H26A . 0.980 ?
C26 H26B . 0.980 ?
C26 H26C . 0.980 ?
C27 H27A . 0.980 ?
C27 H27B . 0.980 ?
C27 H27C . 0.980 ?
C28 C33 . 1.411(2) ?
C28 C29 . 1.414(2) ?
C28 B2 . 1.584(2) ?
C29 C30 . 1.394(2) ?
C29 C34 . 1.513(2) ?
C30 C31 . 1.382(2) ?
C30 H30 . 0.950 ?
C31 C32 . 1.384(2) ?
C31 C35 . 1.511(2) ?
C32 C33 . 1.395(2) ?
C32 H32 . 0.950 ?
C33 C36 . 1.514(2) ?
C34 H34A . 0.980 ?
C34 H34B . 0.980 ?
C34 H34C . 0.980 ?
C35 H35A . 0.980 ?
C35 H35B . 0.980 ?
C35 H35C . 0.980 ?
C36 H36A . 0.980 ?
C36 H36B . 0.980 ?
C36 H36C . 0.980 ?
C37 Cl1 2 1.7530(17) ?
C37 Cl1 . 1.7530(17) ?
C37 H37A . 0.990 ?
C37 H37B . 0.990 ?
B1 O1 . 1.351(2) ?
B2 O1 . 1.351(2) ?

loop_
_geom_hbond_atom_site_label_D
_geom_hbond_atom_site_label_H
_geom_hbond_atom_site_label_A
_geom_hbond_site_symmetry_A
_geom_hbond_distance_DH
_geom_hbond_distance_HA
_geom_hbond_distance_DA
_geom_hbond_angle_DHA
C18 H18A Cg 1_545 0.98 2.80 3.649(4) 145

loop_
_geom_torsion_atom_site_label_1
_geom_torsion_atom_site_label_2
_geom_torsion_atom_site_label_3
_geom_torsion_atom_site_label_4
_geom_torsion_site_symmetry_1
_geom_torsion_site_symmetry_2
_geom_torsion_site_symmetry_3
_geom_torsion_site_symmetry_4
_geom_torsion
_geom_torsion_publ_flag
C6 C1 C2 C3 . . . . 1.0(2) ?
B1 C1 C2 C3 . . . . -176.35(14) ?
C6 C1 C2 C7 . . . . -178.85(15) ?
B1 C1 C2 C7 . . . . 3.8(2) ?
C1 C2 C3 C4 . . . . 0.7(2) ?
C7 C2 C3 C4 . . . . -179.45(16) ?
C2 C3 C4 C5 . . . . -2.2(2) ?
C2 C3 C4 C8 . . . . 176.96(16) ?
C3 C4 C5 C6 . . . . 2.1(3) ?
C8 C4 C5 C6 . . . . -177.11(16) ?
C4 C5 C6 C1 . . . . -0.4(2) ?
C4 C5 C6 C9 . . . . 177.65(16) ?
C2 C1 C6 C5 . . . . -1.1(2) ?
B1 C1 C6 C5 . . . . 176.20(14) ?
C2 C1 C6 C9 . . . . -179.14(15) ?
B1 C1 C6 C9 . . . . -1.8(2) ?
C15 C10 C11 C12 . . . . -0.6(2) ?
B1 C10 C11 C12 . . . . 177.98(15) ?
C15 C10 C11 C16 . . . . -178.30(15) ?
B1 C10 C11 C16 . . . . 0.2(2) ?
C10 C11 C12 C13 . . . . 0.6(2) ?
C16 C11 C12 C13 . . . . 178.41(15) ?
C11 C12 C13 C14 . . . . 0.1(2) ?
C11 C12 C13 C17 . . . . -177.85(16) ?
C12 C13 C14 C15 . . . . -0.9(2) ?
C17 C13 C14 C15 . . . . 177.08(15) ?
C13 C14 C15 C10 . . . . 1.0(2) ?
C13 C14 C15 C18 . . . . -179.35(15) ?
C11 C10 C15 C14 . . . . -0.2(2) ?
B1 C10 C15 C14 . . . . -178.73(15) ?
C11 C10 C15 C18 . . . . -179.88(15) ?
B1 C10 C15 C18 . . . . 1.6(2) ?
C24 C19 C20 C21 . . . . 1.8(2) ?
B2 C19 C20 C21 . . . . -173.80(14) ?
C24 C19 C20 C25 . . . . -179.95(15) ?
B2 C19 C20 C25 . . . . 4.4(2) ?
C19 C20 C21 C22 . . . . -0.5(2) ?
C25 C20 C21 C22 . . . . -178.86(15) ?
C20 C21 C22 C23 . . . . -1.0(2) ?
C20 C21 C22 C26 . . . . -179.27(16) ?
C21 C22 C23 C24 . . . . 1.2(2) ?
C26 C22 C23 C24 . . . . 179.48(16) ?
C22 C23 C24 C19 . . . . 0.1(2) ?
C22 C23 C24 C27 . . . . -178.11(15) ?
C20 C19 C24 C23 . . . . -1.6(2) ?
B2 C19 C24 C23 . . . . 174.05(14) ?
C20 C19 C24 C27 . . . . 176.55(15) ?
B2 C19 C24 C27 . . . . -7.8(2) ?
C33 C28 C29 C30 . . . . 0.8(2) ?
B2 C28 C29 C30 . . . . -177.25(15) ?
C33 C28 C29 C34 . . . . -179.47(15) ?
B2 C28 C29 C34 . . . . 2.4(2) ?
C28 C29 C30 C31 . . . . -0.6(2) ?
C34 C29 C30 C31 . . . . 179.65(15) ?
C29 C30 C31 C32 . . . . 0.6(2) ?
C29 C30 C31 C35 . . . . -178.36(16) ?
C30 C31 C32 C33 . . . . -0.9(3) ?
C35 C31 C32 C33 . . . . 178.12(16) ?
C31 C32 C33 C28 . . . . 1.1(3) ?
C31 C32 C33 C36 . . . . -177.72(16) ?
C29 C28 C33 C32 . . . . -1.1(2) ?
B2 C28 C33 C32 . . . . 177.00(15) ?
C29 C28 C33 C36 . . . . 177.72(15) ?
B2 C28 C33 C36 . . . . -4.2(2) ?
C15 C10 B1 O1 . . . . 47.6(2) ?
C11 C10 B1 O1 . . . . -130.88(16) ?
C15 C10 B1 C1 . . . . -132.37(16) ?
C11 C10 B1 C1 . . . . 49.1(2) ?
C6 C1 B1 O1 . . . . -126.16(16) ?
C2 C1 B1 O1 . . . . 51.1(2) ?
C6 C1 B1 C10 . . . . 53.8(2) ?
C2 C1 B1 C10 . . . . -128.94(17) ?
C24 C19 B2 O1 . . . . 134.99(16) ?
C20 C19 B2 O1 . . . . -49.5(2) ?
C24 C19 B2 C28 . . . . -47.7(2) ?
C20 C19 B2 C28 . . . . 127.76(17) ?
C33 C28 B2 O1 . . . . -48.1(2) ?
C29 C28 B2 O1 . . . . 129.90(16) ?
C33 C28 B2 C19 . . . . 134.60(17) ?
C29 C28 B2 C19 . . . . -47.4(2) ?
